data_1548527
loop_
_publ_author_name
'Brendan T. Parr'
'Christos Economou'
'Seth B. Herzon'

_publ_section_title
;
 A concise synthesis of (+)-batzelladine B from simple pyrrole-based
 starting materials
;
_journal_name_full Nature
_journal_page_first 507
_journal_page_last 510
_journal_paper_doi 10.1038/nature14902
_journal_volume 525
_journal_year 2015
_chemical_formula_sum 'C19 H22 F3 N3 O7'
_chemical_formula_weight 461.39
_space_group_IT_number 4
_symmetry_cell_setting monoclinic
_symmetry_Int_Tables_number 4
_symmetry_space_group_name_Hall 'P 2yb'
_symmetry_space_group_name_H-M 'P 1 21 1'
_cell_angle_alpha 90.
_cell_angle_beta 99.289(7)
_cell_angle_gamma 90.
_cell_formula_units_Z 2
_cell_length_a 9.4094(3)
_cell_length_b 11.7301(3)
_cell_length_c 9.5007(6)
_cell_volume 1034.87(8)
_diffrn_ambient_temperature 93
_diffrn_radiation_probe x-ray
_diffrn_radiation_type MoK\a
_diffrn_radiation_wavelength 0.71075
_exptl_absorpt_coefficient_mu 0.130
_exptl_crystal_density_diffrn 1.481
_exptl_crystal_F_000 480
_refine_ls_goodness_of_fit_ref 1.162
_refine_ls_number_parameters 303
_refine_ls_number_reflns 3647
_refine_ls_R_factor_all 0.0573
_refine_ls_R_factor_gt 0.0510
_refine_ls_wR_factor_gt 0.0721
_refine_ls_wR_factor_ref 0.0736
_cod_data_source_file Nature-2015-525-507.cif
_cod_data_source_block spider-15033
_cod_depositor_comments
;
Crystal size   0.200 x 0.190 x 0.180 mm3 
Crystal color and habit   Colorless Block 
Diffractometer   Rigaku R-AXIS RAPID imaging plate 
T range for data collection   3.318 to 25.010
Index ranges   -11 = h = 11, -13 = k = 13, -11 = l = 11 
Reflections collected   33505 
Independent reflections   3647 [R(int) = 0.0830] 
Observed reflections (I > 2s(I))   3299 
Completeness to ? = 25.010   99.7 %  
Absorption correction   Semi-empirical from equivalents 
Max. and min. transmission   0.977 and 0.873 
Solution method   SHELXT-2014/5 (Sheldrick, 2014) 
Refinement method   SHELXL-2014/7 (Sheldrick, 2014) 
Data / restraints / parameters   3647 / 1 / 303 
Goodness-of-fit on F2   1.162 
Final R indices [I>2s(I)]   R1 = 0.0510, wR2 = 0.0721 
R indices (all data)   R1 = 0.0573, wR2 = 0.0736 
Absolute structure parameter   -0.1(4) 
Largest diff. peak and hole   0.211 and -0.178 e.A-3 
;
_cod_original_sg_symbol_H-M 'P 21'
_cod_database_code 1548527

loop_
_space_group_symop_id
_space_group_symop_operation_xyz
1 x,y,z
2 -x,1/2+y,-z

loop_
_atom_site_aniso_label
_atom_site_aniso_U_11
_atom_site_aniso_U_22
_atom_site_aniso_U_33
_atom_site_aniso_U_23
_atom_site_aniso_U_13
_atom_site_aniso_U_12
O1 0.028(2) 0.028(2) 0.030(2) 0.0050(10) 0.0040(10) -0.0010(10)
O2 0.027(2) 0.042(2) 0.042(2) -0.019(2) 0.002(2) 0.000(2)
O3 0.0180(10) 0.023(2) 0.028(2) -0.0010(10) 0.0020(10) -0.0010(10)
O4 0.038(2) 0.029(2) 0.044(2) 0.001(2) 0.009(2) -0.011(2)
O5 0.024(2) 0.041(2) 0.043(2) -0.009(2) 0.0020(10) 0.000(2)
N1 0.021(2) 0.023(2) 0.031(2) 0.004(2) -0.003(2) 0.000(2)
F1 0.046(2) 0.0260(10) 0.086(2) 0.006(2) -0.020(2) -0.0120(10)
F2 0.040(2) 0.072(2) 0.027(2) -0.0060(10) -0.0010(10) 0.008(2)
N2 0.026(2) 0.025(2) 0.028(2) 0.004(2) -0.003(2) -0.001(2)
F3 0.0270(10) 0.034(2) 0.049(2) -0.0110(10) 0.0000(10) 0.0020(10)
N3 0.022(2) 0.024(2) 0.025(2) 0.000(2) 0.004(2) 0.003(2)
C1 0.022(2) 0.030(3) 0.020(2) 0.006(2) 0.001(2) 0.000(2)
C2 0.030(2) 0.025(2) 0.029(3) -0.003(2) 0.004(2) -0.003(2)
C3 0.027(2) 0.023(2) 0.027(2) -0.003(2) 0.007(2) -0.001(2)
C4 0.022(2) 0.023(3) 0.027(2) -0.003(2) 0.003(2) -0.003(2)
C5 0.024(2) 0.029(2) 0.021(2) 0.003(2) 0.005(2) 0.003(2)
C6 0.026(2) 0.024(2) 0.031(2) 0.007(2) 0.004(2) 0.002(2)
O6 0.032(2) 0.026(2) 0.045(2) -0.001(2) -0.005(2) 0.0040(10)
C7 0.028(2) 0.026(2) 0.036(3) 0.002(2) 0.001(2) -0.002(2)
O7 0.030(2) 0.026(2) 0.030(2) 0.0000(10) -0.0030(10) -0.0030(10)
C8 0.022(2) 0.029(3) 0.028(3) -0.003(2) 0.000(2) 0.000(2)
C9 0.027(2) 0.028(2) 0.022(2) -0.003(2) 0.002(2) 0.001(2)
C10 0.016(2) 0.029(2) 0.023(2) 0.000(2) 0.002(2) -0.004(2)
C11 0.026(2) 0.026(2) 0.026(2) 0.000(2) 0.009(2) -0.001(2)
C12 0.026(2) 0.025(2) 0.022(2) -0.001(2) 0.006(2) 0.000(2)
C13 0.027(3) 0.036(3) 0.028(3) -0.005(2) 0.012(2) -0.004(2)
C14 0.032(3) 0.033(3) 0.042(3) -0.008(2) 0.001(2) 0.010(2)
C15 0.026(2) 0.030(2) 0.024(2) 0.000(2) 0.002(2) 0.005(2)
C16 0.044(3) 0.025(2) 0.035(3) -0.001(2) 0.009(2) 0.003(2)
C17 0.044(3) 0.032(3) 0.027(3) 0.008(2) 0.006(2) 0.010(2)
C18 0.026(2) 0.027(3) 0.022(2) 0.002(2) 0.006(2) 0.000(2)
C19 0.032(2) 0.019(2) 0.035(3) -0.001(2) 0.006(2) 0.000(2)

loop_
_atom_site_label
_atom_site_type_symbol
_atom_site_thermal_displace_type
_atom_site_fract_x
_atom_site_fract_y
_atom_site_fract_z
_atom_site_occupancy
_atom_site_U_iso_or_equiv
_atom_site_calc_flag
_atom_site_refinement_flags
_atom_site_disorder_assembly
_atom_site_disorder_group
O1 O Uani 0.5001(3) 0.5444(2) 0.0573(3) 1.000 0.0287(12) . . . .
O2 O Uani 0.3718(3) 0.6281(3) 0.3957(3) 1.000 0.0374(12) . . . .
O3 O Uani 0.2665(3) 0.5138(2) 0.2182(3) 1.000 0.0232(10) . . . .
O4 O Uani 0.0279(3) 0.3698(3) 0.2070(3) 1.000 0.0367(12) . . . .
O5 O Uani -0.1060(3) 0.5193(3) 0.1203(3) 1.000 0.0364(12) . . . .
N1 N Uani 0.8641(4) 0.2256(3) 0.3983(4) 1.000 0.0258(12) . . . .
F1 F Uani 0.3692(3) 0.5060(2) 0.7176(3) 1.000 0.0561(10) . . . .
F2 F Uani 0.2825(3) 0.3895(3) 0.8560(3) 1.000 0.0470(12) . . . .
N2 N Uani 0.8207(4) 0.4077(3) 0.4699(4) 1.000 0.0272(12) . . . .
F3 F Uani 0.4129(2) 0.3280(2) 0.7076(3) 1.000 0.0373(10) . . . .
N3 N Uani 0.6340(3) 0.3013(3) 0.3451(4) 1.000 0.0236(12) . . . .
C1 C Uani 0.7730(4) 0.3109(4) 0.4036(4) 1.000 0.0243(14) . . . .
C2 C Uani 0.7678(5) 0.5192(4) 0.4369(4) 1.000 0.0281(14) . . . .
C3 C Uani 0.6451(4) 0.5546(4) 0.3652(4) 1.000 0.0254(12) . . . .
C4 C Uani 0.5152(4) 0.4846(3) 0.3004(4) 1.000 0.0241(14) . . . .
C5 C Uani 0.5180(4) 0.3709(3) 0.3848(4) 1.000 0.0245(12) . . . .
C6 C Uani 0.3905(4) 0.2901(4) 0.3443(5) 1.000 0.0271(12) . . . .
O6 O Uani 0.1034(3) 0.4789(2) 0.5821(3) 1.000 0.0356(12) . . . .
C7 C Uani 0.4204(5) 0.2310(4) 0.2069(5) 1.000 0.0305(14) . . . .
O7 O Uani 0.1375(3) 0.2891(2) 0.5792(3) 1.000 0.0295(12) . . . .
C8 C Uani 0.5795(4) 0.2564(4) 0.1992(4) 1.000 0.0268(16) . . . .
C9 C Uani 0.5954(4) 0.3557(3) 0.0984(4) 1.000 0.0259(12) . . . .
C10 C Uani 0.5303(4) 0.4665(4) 0.1403(4) 1.000 0.0228(12) . . . .
C11 C Uani 0.3798(4) 0.5525(4) 0.3111(4) 1.000 0.0255(12) . . . .
C12 C Uani 0.1286(4) 0.5627(3) 0.2253(4) 1.000 0.0241(12) . . . .
C13 C Uani 0.0169(5) 0.4707(4) 0.1866(4) 1.000 0.0295(17) . . . .
C14 C Uani -0.0834(5) 0.6417(4) 0.1074(5) 1.000 0.0362(17) . . . .
C15 C Uani 0.0800(4) 0.6558(4) 0.1161(4) 1.000 0.0269(12) . . . .
C16 C Uani 0.1297(5) 0.7758(4) 0.1643(5) 1.000 0.0344(16) . . . .
C17 C Uani 0.1250(5) 0.6266(4) -0.0285(4) 1.000 0.0343(17) . . . .
C18 C Uani 0.1703(4) 0.3886(4) 0.6151(4) 1.000 0.0248(14) . . . .
C19 C Uani 0.3097(4) 0.4032(4) 0.7229(4) 1.000 0.0286(14) . . . .
H1A H Uiso 0.828(5) 0.152(4) 0.381(5) 1.000 0.041(14) . . . .
H1B H Uiso 0.954(5) 0.240(4) 0.436(5) 1.000 0.044(15) . . . .
H2 H Uiso 0.918(5) 0.407(5) 0.516(5) 1.000 0.053(15) . . . .
H2A H Uiso 0.83230 0.57850 0.47300 1.000 0.0340 . . . .
H3 H Uiso 0.63630 0.63470 0.35190 1.000 0.0310 . . . .
H5 H Uiso 0.53480 0.38580 0.48980 1.000 0.0300 . . . .
H6A H Uiso 0.29860 0.33290 0.32640 1.000 0.0330 . . . .
H6B H Uiso 0.38580 0.23360 0.42080 1.000 0.0330 . . . .
H7A H Uiso 0.40400 0.14780 0.21160 1.000 0.0360 . . . .
H7B H Uiso 0.35710 0.26210 0.12230 1.000 0.0360 . . . .
H8 H Uiso 0.63300 0.18690 0.17620 1.000 0.0320 . . . .
H9A H Uiso 0.69900 0.36810 0.09590 1.000 0.0310 . . . .
H9B H Uiso 0.54880 0.33470 0.00090 1.000 0.0310 . . . .
H12 H Uiso 0.12540 0.59150 0.32380 1.000 0.0290 . . . .
H14A H Uiso -0.11800 0.68350 0.18590 1.000 0.0430 . . . .
H14B H Uiso -0.13500 0.67060 0.01520 1.000 0.0430 . . . .
H16A H Uiso 0.09830 0.79310 0.25540 1.000 0.0520 . . . .
H16B H Uiso 0.08760 0.83140 0.09240 1.000 0.0520 . . . .
H16C H Uiso 0.23490 0.77990 0.17590 1.000 0.0520 . . . .
H17A H Uiso 0.23030 0.62270 -0.01740 1.000 0.0510 . . . .
H17B H Uiso 0.08950 0.68570 -0.09830 1.000 0.0510 . . . .
H17C H Uiso 0.08390 0.55270 -0.06180 1.000 0.0510 . . . .

loop_
_geom_angle_atom_site_label_1
_geom_angle_atom_site_label_2
_geom_angle_atom_site_label_3
_geom_angle
_geom_angle_site_symmetry_1
_geom_angle_site_symmetry_2
_geom_angle_site_symmetry_3
_geom_angle_publ_flag
C11 O3 C12 117.5(3) . . . yes
C13 O5 C14 109.2(3) . . . yes
C1 N2 C2 126.8(4) . . . yes
C1 N3 C5 124.5(4) . . . yes
C1 N3 C8 125.5(3) . . . yes
C5 N3 C8 106.1(3) . . . yes
N1 C1 N2 119.2(4) . . . yes
N1 C1 N3 121.0(4) . . . yes
N2 C1 N3 119.8(4) . . . yes
H1A N1 H1B 123(4) . . . no
C1 N1 H1A 119(3) . . . no
C1 N1 H1B 115(3) . . . no
C1 N2 H2 116(3) . . . no
N2 C2 C3 131.0(4) . . . yes
C2 N2 H2 113(4) . . . no
C2 C3 C4 128.6(4) . . . no
C3 C4 C10 105.9(3) . . . no
C3 C4 C11 108.6(3) . . . no
C3 C4 C5 108.0(3) . . . no
C10 C4 C11 110.2(3) . . . no
C5 C4 C10 112.9(3) . . . no
C5 C4 C11 111.1(3) . . . no
C4 C5 C6 117.1(3) . . . no
N3 C5 C6 100.2(3) . . . yes
N3 C5 C4 107.3(3) . . . yes
C5 C6 C7 104.4(3) . . . no
C6 C7 C8 105.4(3) . . . no
N3 C8 C7 102.4(3) . . . yes
C7 C8 C9 111.8(3) . . . no
N3 C8 C9 105.0(3) . . . yes
C8 C9 C10 113.8(3) . . . no
C4 C10 C9 118.4(3) . . . no
O1 C10 C4 118.8(4) . . . yes
O1 C10 C9 122.6(3) . . . yes
O2 C11 O3 123.7(4) . . . yes
O2 C11 C4 124.9(3) . . . yes
O3 C11 C4 111.3(3) . . . yes
O3 C12 C13 107.6(3) . . . yes
C13 C12 C15 103.0(3) . . . no
O3 C12 C15 115.5(3) . . . yes
O4 C13 C12 128.8(4) . . . yes
O5 C13 C12 108.8(4) . . . yes
O4 C13 O5 122.4(4) . . . yes
O5 C14 C15 105.1(4) . . . yes
C14 C15 C17 110.2(3) . . . no
C16 C15 C17 110.9(4) . . . no
C12 C15 C14 98.5(3) . . . no
C12 C15 C16 114.3(3) . . . no
C12 C15 C17 110.6(3) . . . no
C14 C15 C16 111.7(4) . . . no
N2 C2 H2A 115.00 . . . no
C3 C2 H2A 114.00 . . . no
C2 C3 H3 116.00 . . . no
C4 C3 H3 116.00 . . . no
N3 C5 H5 111.00 . . . no
C4 C5 H5 111.00 . . . no
C6 C5 H5 111.00 . . . no
C5 C6 H6A 111.00 . . . no
C5 C6 H6B 111.00 . . . no
C7 C6 H6A 111.00 . . . no
C7 C6 H6B 111.00 . . . no
H6A C6 H6B 109.00 . . . no
C6 C7 H7A 111.00 . . . no
C6 C7 H7B 111.00 . . . no
C8 C7 H7A 111.00 . . . no
C8 C7 H7B 111.00 . . . no
H7A C7 H7B 109.00 . . . no
N3 C8 H8 112.00 . . . no
C7 C8 H8 112.00 . . . no
C9 C8 H8 112.00 . . . no
C8 C9 H9A 109.00 . . . no
C8 C9 H9B 109.00 . . . no
C10 C9 H9A 109.00 . . . no
C10 C9 H9B 109.00 . . . no
H9A C9 H9B 108.00 . . . no
O3 C12 H12 110.00 . . . no
C13 C12 H12 110.00 . . . no
C15 C12 H12 110.00 . . . no
O5 C14 H14A 111.00 . . . no
O5 C14 H14B 111.00 . . . no
C15 C14 H14A 111.00 . . . no
C15 C14 H14B 111.00 . . . no
H14A C14 H14B 109.00 . . . no
C15 C16 H16A 109.00 . . . no
C15 C16 H16B 110.00 . . . no
C15 C16 H16C 109.00 . . . no
H16A C16 H16B 109.00 . . . no
H16A C16 H16C 110.00 . . . no
H16B C16 H16C 109.00 . . . no
C15 C17 H17A 109.00 . . . no
C15 C17 H17B 109.00 . . . no
C15 C17 H17C 109.00 . . . no
H17A C17 H17B 110.00 . . . no
H17A C17 H17C 109.00 . . . no
H17B C17 H17C 109.00 . . . no
O6 C18 O7 129.6(4) . . . yes
O6 C18 C19 114.5(4) . . . yes
O7 C18 C19 115.8(4) . . . yes
F1 C19 F2 106.8(3) . . . yes
F1 C19 F3 106.0(3) . . . yes
F1 C19 C18 113.2(4) . . . yes
F2 C19 F3 106.0(3) . . . yes
F2 C19 C18 110.1(3) . . . yes
F3 C19 C18 114.2(3) . . . yes

loop_
_geom_bond_atom_site_label_1
_geom_bond_atom_site_label_2
_geom_bond_distance
_geom_bond_site_symmetry_1
_geom_bond_site_symmetry_2
_geom_bond_publ_flag
O1 C10 1.211(5) . . yes
O2 C11 1.207(5) . . yes
O3 C11 1.348(5) . . yes
O3 C12 1.430(5) . . yes
O4 C13 1.201(6) . . yes
O5 C13 1.351(5) . . yes
O5 C14 1.460(6) . . yes
N1 C1 1.324(6) . . yes
F1 C19 1.334(5) . . yes
N2 C1 1.340(6) . . yes
F2 C19 1.340(5) . . yes
N2 C2 1.416(6) . . yes
N3 C5 1.461(5) . . yes
N3 C1 1.341(5) . . yes
F3 C19 1.337(5) . . yes
N3 C8 1.494(5) . . yes
N1 H1B 0.88(5) . . no
N1 H1A 0.93(5) . . no
N2 H2 0.95(5) . . no
C2 C3 1.310(6) . . no
C3 C4 1.518(6) . . no
C4 C11 1.520(6) . . no
C4 C5 1.554(5) . . no
C4 C10 1.565(5) . . no
C5 C6 1.529(6) . . no
O6 C18 1.246(5) . . yes
C6 C7 1.544(7) . . no
O7 C18 1.241(5) . . yes
C7 C8 1.540(6) . . no
C8 C9 1.531(6) . . no
C9 C10 1.517(6) . . no
C12 C13 1.510(6) . . no
C12 C15 1.525(6) . . no
C14 C15 1.535(6) . . no
C15 C17 1.540(6) . . no
C15 C16 1.530(7) . . no
C2 H2A 0.9500 . . no
C3 H3 0.9500 . . no
C5 H5 1.0000 . . no
C6 H6A 0.9900 . . no
C6 H6B 0.9900 . . no
C7 H7A 0.9900 . . no
C7 H7B 0.9900 . . no
C8 H8 1.0000 . . no
C9 H9A 0.9900 . . no
C9 H9B 0.9900 . . no
C12 H12 1.0000 . . no
C14 H14A 0.9900 . . no
C14 H14B 0.9900 . . no
C16 H16A 0.9800 . . no
C16 H16B 0.9800 . . no
C16 H16C 0.9800 . . no
C17 H17B 0.9800 . . no
C17 H17C 0.9800 . . no
C17 H17A 0.9800 . . no
C18 C19 1.538(5) . . no

loop_
_geom_hbond_atom_site_label_D
_geom_hbond_atom_site_label_H
_geom_hbond_atom_site_label_A
_geom_hbond_distance_DH
_geom_hbond_distance_HA
_geom_hbond_distance_DA
_geom_hbond_angle_DHA
_geom_hbond_site_symmetry_A
_geom_hbond_publ_flag
N1 H1A O6 0.93(5) 2.14(5) 2.913(4) 139(4) 2_646 yes
N1 H1B O7 0.88(5) 2.10(5) 2.949(5) 162(4) 1_655 yes
N2 H2 O6 0.95(5) 1.95(5) 2.827(5) 153(5) 1_655 yes
N2 H2 O7 0.95(5) 2.48(5) 3.302(5) 145(5) 1_655 yes
C2 H2A O7 0.9500 2.5400 3.299(5) 136.00 2_656 yes
C3 H3 F3 0.9500 2.3600 3.308(5) 172.00 2_656 yes
C6 H6A O3 0.9900 2.3600 3.038(5) 125.00 . yes
C8 H8 F1 1.0000 2.3500 3.060(5) 127.00 2_646 yes
C9 H9A O5 0.9900 2.5400 3.381(5) 143.00 1_655 yes
C14 H14A O7 0.9900 2.5800 3.550(5) 165.00 2_556 yes
C17 H17B O4 0.9800 2.5700 3.507(6) 161.00 2_555 yes

loop_
_geom_torsion_atom_site_label_1
_geom_torsion_atom_site_label_2
_geom_torsion_atom_site_label_3
_geom_torsion_atom_site_label_4
_geom_torsion
_geom_torsion_site_symmetry_1
_geom_torsion_site_symmetry_2
_geom_torsion_site_symmetry_3
_geom_torsion_site_symmetry_4
_geom_torsion_publ_flag
C12 O3 C11 O2 -2.6(6) . . . . no
C12 O3 C11 C4 174.4(3) . . . . no
C11 O3 C12 C13 -146.6(3) . . . . no
C11 O3 C12 C15 98.9(4) . . . . no
C14 O5 C13 O4 -178.0(4) . . . . no
C14 O5 C13 C12 1.6(4) . . . . no
C13 O5 C14 C15 23.0(4) . . . . no
C2 N2 C1 N1 149.7(4) . . . . no
C2 N2 C1 N3 -31.0(6) . . . . no
C1 N2 C2 C3 19.4(7) . . . . no
C5 N3 C1 N1 158.2(4) . . . . no
C5 N3 C1 N2 -21.0(6) . . . . no
C8 N3 C1 N2 133.4(4) . . . . no
C8 N3 C1 N1 -47.4(6) . . . . no
C1 N3 C8 C7 163.5(4) . . . . no
C5 N3 C8 C7 -38.3(4) . . . . no
C1 N3 C8 C9 -79.6(5) . . . . no
C5 N3 C8 C9 78.6(3) . . . . no
C1 N3 C5 C4 83.3(5) . . . . no
C8 N3 C5 C4 -75.3(4) . . . . no
C1 N3 C5 C6 -154.0(4) . . . . no
C8 N3 C5 C6 47.5(4) . . . . no
N2 C2 C3 C4 3.7(7) . . . . no
C2 C3 C4 C10 -96.2(5) . . . . no
C2 C3 C4 C5 25.0(5) . . . . no
C2 C3 C4 C11 145.6(4) . . . . no
C10 C4 C5 N3 44.1(4) . . . . no
C5 C4 C10 O1 164.9(3) . . . . no
C3 C4 C5 C6 175.8(3) . . . . no
C11 C4 C10 C9 -145.5(3) . . . . no
C5 C4 C10 C9 -20.7(5) . . . . no
C11 C4 C10 O1 40.1(5) . . . . no
C3 C4 C10 C9 97.3(4) . . . . no
C3 C4 C5 N3 -72.6(4) . . . . no
C10 C4 C11 O2 -138.3(4) . . . . no
C10 C4 C11 O3 44.8(4) . . . . no
C10 C4 C5 C6 -67.4(4) . . . . no
C11 C4 C5 N3 168.4(3) . . . . no
C11 C4 C5 C6 56.9(4) . . . . no
C3 C4 C10 O1 -77.2(4) . . . . no
C5 C4 C11 O2 95.9(5) . . . . no
C5 C4 C11 O3 -81.0(4) . . . . no
C3 C4 C11 O2 -22.8(5) . . . . no
C3 C4 C11 O3 160.4(3) . . . . no
N3 C5 C6 C7 -37.2(4) . . . . no
C4 C5 C6 C7 78.4(4) . . . . no
C5 C6 C7 C8 14.7(4) . . . . no
C6 C7 C8 N3 13.0(4) . . . . no
C6 C7 C8 C9 -98.9(4) . . . . no
N3 C8 C9 C10 -50.9(4) . . . . no
C7 C8 C9 C10 59.4(4) . . . . no
C8 C9 C10 O1 -160.9(4) . . . . no
C8 C9 C10 C4 25.0(5) . . . . no
O3 C12 C13 O4 31.6(5) . . . . no
O3 C12 C13 O5 -148.0(3) . . . . no
C15 C12 C13 O4 154.1(4) . . . . no
C15 C12 C13 O5 -25.5(4) . . . . no
O3 C12 C15 C14 153.5(3) . . . . no
O3 C12 C15 C16 -87.9(4) . . . . no
O3 C12 C15 C17 38.1(4) . . . . no
C13 C12 C15 C14 36.5(4) . . . . no
C13 C12 C15 C16 155.0(3) . . . . no
C13 C12 C15 C17 -78.9(4) . . . . no
O5 C14 C15 C12 -36.5(4) . . . . no
O5 C14 C15 C16 -157.0(3) . . . . no
O5 C14 C15 C17 79.3(4) . . . . no
O6 C18 C19 F1 -27.3(5) . . . . no
O6 C18 C19 F2 92.1(4) . . . . no
O6 C18 C19 F3 -148.8(3) . . . . no
O7 C18 C19 F1 156.0(3) . . . . no
O7 C18 C19 F2 -84.6(5) . . . . no
O7 C18 C19 F3 34.5(5) . . . . no
